data_7703134
loop_
_publ_author_name
'Chen, Jing-Huo'
'Wei, Donghui'
'Yang, Guang'
'Ma, Jian-Gong'
'Cheng, Peng'

_publ_section_title
;
 A systematic investigation of structural transformation in a copper
 pyrazolato system: a case study.
;
_journal_issue 4
_journal_name_full 'Dalton transactions (Cambridge, England : 2003)'
_journal_page_first 1116
_journal_page_last 1123
_journal_paper_doi 10.1039/c9dt04263f
_journal_volume 49
_journal_year 2020
_chemical_formula_moiety 'C77 H56 Cl5 Cu5 N10 O2'
_chemical_formula_sum 'C77 H56 Cl5 Cu5 N10 O2'
_chemical_formula_weight 1648.26
_space_group_crystal_system triclinic
_space_group_IT_number 2
_space_group_name_Hall '-P 1'
_space_group_name_H-M_alt 'P -1'
_atom_sites_solution_hydrogens geom
_audit_creation_date 2019-10-29
_audit_creation_method
;
Olex2 1.2
(compiled 2018.05.29 svn.r3508 for OlexSys, GUI svn.r5506)
;
_audit_update_record
;
2019-11-04 deposited with the CCDC.	2019-12-05 downloaded from the CCDC.
;
_cell_angle_alpha 72.065(6)
_cell_angle_beta 68.528(6)
_cell_angle_gamma 86.629(6)
_cell_formula_units_Z 2
_cell_length_a 16.2557(11)
_cell_length_b 17.0114(12)
_cell_length_c 17.9429(11)
_cell_measurement_reflns_used 4535
_cell_measurement_temperature 120.00(10)
_cell_measurement_theta_max 26.0310
_cell_measurement_theta_min 3.4550
_cell_volume 4384.9(6)
_computing_cell_refinement 'CrysAlisPro 1.171.39.46 (Rigaku OD, 2018)'
_computing_data_collection 'CrysAlisPro 1.171.39.46 (Rigaku OD, 2018)'
_computing_data_reduction 'CrysAlisPro 1.171.39.46 (Rigaku OD, 2018)'
_computing_structure_refinement 'XL (Sheldrick, 2018)'
_computing_structure_solution 'XS (Sheldrick, 2018)'
_diffrn_ambient_environment N~2~
_diffrn_ambient_temperature 120.00(10)
_diffrn_detector 'CCD plate'
_diffrn_detector_area_resol_mean 16.2116
_diffrn_detector_type Eos
_diffrn_measured_fraction_theta_full 0.996
_diffrn_measured_fraction_theta_max 0.996
_diffrn_measurement_details
;
List of Runs (angles in degrees, time in seconds):

  # Type    Start    End  Width  t~exp~   \w     \q     \k     \f   Frames
#--------------------------------------------------------------------------
  1  \w    -54.00  43.00   1.00   40.00    --   18.55   0.00-180.00   97
  2  \w    -11.00  89.00   1.00   40.00    --   18.55  77.00 -60.00  100
  3  \w      6.00  60.00   1.00   40.00    --   18.55 -99.00  60.00   54
  4  \w     -8.00  20.00   1.00   40.00    --   18.55  19.00  30.00   28
  5  \w     36.00  89.00   1.00   40.00    --   18.55  19.00  30.00   53
  6  \w    -41.00   8.00   1.00   40.00    --  -19.56  57.00-120.00   49
  7  \w    -71.00  10.00   1.00   40.00    --  -19.56 -77.00 120.00   81
;
_diffrn_measurement_device 'four-circle diffractometer'
_diffrn_measurement_device_type 'SuperNova, Single source at offset/far, Eos'
_diffrn_measurement_method '\w scans'
_diffrn_orient_matrix_type 'CrysAlisPro convention (1999,Acta A55,543-557)'
_diffrn_orient_matrix_UB_11 -0.0086514000
_diffrn_orient_matrix_UB_12 -0.0294698000
_diffrn_orient_matrix_UB_13 -0.0172761000
_diffrn_orient_matrix_UB_21 -0.0458165000
_diffrn_orient_matrix_UB_22 0.0067951000
_diffrn_orient_matrix_UB_23 0.0152629000
_diffrn_orient_matrix_UB_31 0.0057168000
_diffrn_orient_matrix_UB_32 0.0318302000
_diffrn_orient_matrix_UB_33 -0.0382438000
_diffrn_radiation_monochromator mirror
_diffrn_radiation_probe x-ray
_diffrn_radiation_type MoK\a
_diffrn_radiation_wavelength 0.71073
_diffrn_reflns_av_R_equivalents 0.0797
_diffrn_reflns_av_unetI/netI 0.1532
_diffrn_reflns_Laue_measured_fraction_full 0.996
_diffrn_reflns_Laue_measured_fraction_max 0.996
_diffrn_reflns_limit_h_max 19
_diffrn_reflns_limit_h_min -19
_diffrn_reflns_limit_k_max 20
_diffrn_reflns_limit_k_min -20
_diffrn_reflns_limit_l_max 21
_diffrn_reflns_limit_l_min -21
_diffrn_reflns_number 32709
_diffrn_reflns_point_group_measured_fraction_full 0.996
_diffrn_reflns_point_group_measured_fraction_max 0.996
_diffrn_reflns_theta_full 25.027
_diffrn_reflns_theta_max 25.027
_diffrn_reflns_theta_min 2.908
_diffrn_source 'micro-focus sealed X-ray tube'
_diffrn_source_type 'SuperNova (Mo) X-ray Source'
_exptl_absorpt_coefficient_mu 1.390
_exptl_absorpt_correction_T_max 1.00000
_exptl_absorpt_correction_T_min 0.67495
_exptl_absorpt_correction_type multi-scan
_exptl_absorpt_process_details
;
CrysAlisPro 1.171.39.46 (Rigaku Oxford Diffraction, 2018)
Empirical absorption correction using spherical harmonics,
 implemented in SCALE3 ABSPACK scaling algorithm.
;
_exptl_crystal_colour 'metallic brownish brown'
_exptl_crystal_colour_lustre metallic
_exptl_crystal_colour_modifier brownish
_exptl_crystal_colour_primary brown
_exptl_crystal_density_diffrn 1.248
_exptl_crystal_description block
_exptl_crystal_F_000 1668
_exptl_crystal_size_max 0.15
_exptl_crystal_size_mid 0.13
_exptl_crystal_size_min 0.1
_platon_squeeze_details
;
TITL P180605A1 in P-1 #2
CELL   16.2557   17.0114   17.9430     72.07     68.53     86.63
SPGR P-1
# Solvent Accessible Volume =    1422.8
# Electrons Found in S.A.V. =     640.2
# Note: Atoms in Void as Cxxx and Qxxx all others
C101 0.246 0.283 0.376 !      24.01 eA-3
C102 0.121 0.263 0.300 !      22.50 eA-3
C103 0.441 0.921 0.471 !      19.01 eA-3
C104 0.466 0.099 0.341 !      17.81 eA-3
C105 0.707 0.143 0.312 !      15.10 eA-3
C106 0.762 0.185 0.124 !      11.43 eA-3
C107 0.922 0.409 0.278 !      11.29 eA-3
C108 0.855 0.231 0.389 !      10.53 eA-3
C109 0.984 0.109 0.245 !       9.57 eA-3
C110 0.732 0.151 0.158 !       8.39 eA-3
C111 0.029 0.188 0.078 !       7.56 eA-3
C112 0.515 0.997 0.373 !       6.27 eA-3
C113 1.003 0.453 0.061 !       6.27 eA-3
C114 0.999 0.400 0.030 !       6.05 eA-3
C115 0.218 0.333 0.278 !       6.04 eA-3
C116 0.873 0.333 0.390 !       5.18 eA-3
C117 0.685 0.206 0.222 !       5.15 eA-3
Q118 0.580 0.775 0.266 !       4.96 eA-3
Q119 0.560 0.823 0.310 !       4.47 eA-3
Q120 0.345 0.878 0.318 !       4.24 eA-3
Q121 0.511 0.673 0.283 !       3.93 eA-3
Q122 0.362 0.838 0.265 !       3.90 eA-3
Q123 0.437 0.535 0.156 !       3.70 eA-3
Q124 0.530 0.624 0.232 !       3.69 eA-3
Q125 0.422 0.584 0.201 !       3.55 eA-3
C126 0.904 0.314 0.265 !       3.53 eA-3
C127 0.950 0.504 0.085 !       3.51 eA-3
C128 0.955 0.184 0.187 !       3.29 eA-3
Q129 0.355 0.672 0.234 !       3.25 eA-3
Q130 0.719 0.565 0.489 !       3.22 eA-3
Q131 0.751 0.527 0.435 !       3.14 eA-3
Q132 0.329 0.727 0.286 !       3.06 eA-3
Q133 0.291 0.370 0.050 !       2.94 eA-3
Q134 0.610 0.129 0.051 !       2.71 eA-3
Q135 0.575 0.283 0.074 !       2.71 eA-3
C136 0.933 0.147 0.182 !       2.70 eA-3
Q137 0.636 0.340 0.393 !       2.65 eA-3
Q138 0.105 0.624 0.109 !       2.60 eA-3
C139 0.996 0.500 0.020 !       2.54 eA-3
C140 0.970 0.270 0.094 !       2.53 eA-3
Q141 0.377 0.313 0.360 !       2.39 eA-3
Q142 1.000 0.701 0.363 !       2.36 eA-3
C143 0.967 0.395 0.172 !       2.34 eA-3
C144 0.991 0.221 0.038 !       2.33 eA-3
Q145 0.386 0.680 0.404 !       2.32 eA-3
Q146 0.882 0.981 0.092 !       2.30 eA-3
C147 0.970 0.313 0.076 !       2.27 eA-3
Q148 0.631 0.560 0.379 !       2.26 eA-3
Q149 0.034 0.589 0.177 !       2.25 eA-3
C150 0.860 0.254 0.331 !       2.23 eA-3
Q151 0.034 0.858 0.397 !       2.23 eA-3
C152 0.980 0.243 0.158 !       2.20 eA-3
Q153 0.041 0.612 0.148 !       2.19 eA-3
C154 0.995 0.170 0.136 !       2.18 eA-3
Q155 0.840 0.921 0.377 !       2.18 eA-3
C156 0.468 0.030 0.388 !       2.15 eA-3
Q157 0.622 0.077 0.001 !       2.11 eA-3
C158 0.010 0.138 0.165 !       2.11 eA-3
C159 0.639 0.095 0.500 !       2.05 eA-3
C160 0.043 0.297 0.089 !       2.04 eA-3
Q161 0.987 0.707 0.019 !       2.03 eA-3
Q162 0.158 0.649 0.047 !       2.03 eA-3
C163 0.944 0.086 0.221 !       2.02 eA-3
C164 0.828 0.157 0.266 !       2.02 eA-3
Q165 0.551 0.518 0.169 !       2.02 eA-3
C166 0.796 0.133 0.163 !       2.00 eA-3
Q167 0.784 0.764 0.388 !       1.98 eA-3
Q168 0.674 0.579 0.174 !       1.97 eA-3
C169 0.827 0.193 0.111 !       1.95 eA-3
Q170 0.876 0.625 0.196 !       1.94 eA-3
Q171 0.765 0.888 0.422 !       1.94 eA-3
Q172 0.986 0.752 0.454 !       1.93 eA-3
C173 0.968 0.307 0.143 !       1.92 eA-3
Q174 0.500 0.747 0.110 !       1.90 eA-3
Q175 0.997 0.219 0.499 !       1.90 eA-3
C176 0.964 0.351 0.286 !       1.87 eA-3
Q177 0.109 0.797 0.167 !       1.87 eA-3
C178 0.048 0.186 0.157 !       1.87 eA-3
Q179 0.771 0.402 0.109 !       1.86 eA-3
Q180 0.855 0.360 0.047 !       1.86 eA-3
Q181 0.222 0.651 0.172 !       1.85 eA-3
C182 0.807 0.388 0.419 !       1.85 eA-3
C183 0.091 0.175 0.180 !       1.85 eA-3
C184 0.051 0.409 0.268 !       1.85 eA-3
C185 0.973 0.033 0.186 !       1.85 eA-3
Q186 0.300 0.812 0.449 !       1.84 eA-3
Q187 0.439 0.395 0.006 !       1.84 eA-3
C188 0.956 0.092 0.339 !       1.82 eA-3
C189 0.061 0.468 0.091 !       1.81 eA-3
C190 0.589 0.123 0.471 !       1.81 eA-3
C191 0.012 0.232 0.175 !       1.80 eA-3
C192 0.809 0.235 0.184 !       1.80 eA-3
Q193 0.489 0.359 0.425 !       1.79 eA-3
C194 0.246 0.238 0.252 !       1.78 eA-3
Q195 0.889 0.810 0.173 !       1.78 eA-3
C196 0.512 0.907 0.474 !       1.77 eA-3
C197 0.429 0.041 0.439 !       1.77 eA-3
Q198 0.861 0.798 0.374 !       1.76 eA-3
Q199 0.582 0.328 0.391 !       1.75 eA-3
;
_refine_diff_density_max 1.551
_refine_diff_density_min -0.964
_refine_diff_density_rms 0.146
_refine_ls_extinction_method none
_refine_ls_goodness_of_fit_ref 1.020
_refine_ls_hydrogen_treatment constr
_refine_ls_matrix_type full
_refine_ls_number_parameters 894
_refine_ls_number_reflns 15431
_refine_ls_number_restraints 13
_refine_ls_restrained_S_all 1.021
_refine_ls_R_factor_all 0.1420
_refine_ls_R_factor_gt 0.0914
_refine_ls_shift/su_max 0.000
_refine_ls_shift/su_mean 0.000
_refine_ls_structure_factor_coef Fsqd
_refine_ls_weighting_details 'w=1/[\s^2^(Fo^2^)+(0.0977P)^2^+15.6558P] where P=(Fo^2^+2Fc^2^)/3'
_refine_ls_weighting_scheme calc
_refine_ls_wR_factor_gt 0.2115
_refine_ls_wR_factor_ref 0.2430
_reflns_Friedel_coverage 0.000
_reflns_number_gt 9246
_reflns_number_total 15431
_reflns_threshold_expression 'I > 2\s(I)'
_cod_data_source_file c9dt04263f2.cif
_cod_data_source_block CuI3CuII2(OMe)2pz5
_cod_depositor_comments 'Adding full bibliography for 7703129--7703138.cif.'
_cod_database_code 7703134
_shelx_shelxl_version_number 2014/7
_chemical_oxdiff_formula 'C N O Cu'
_shelx_space_group_comment
;
The symmetry employed for this shelxl refinement is uniquely defined
by the following loop, which should always be used as a source of
symmetry information in preference to the above space-group names.
They are only intended as comments.
;
_shelx_estimated_absorpt_t_max 0.874
_shelx_estimated_absorpt_t_min 0.819
_reflns_odcompleteness_completeness 99.79
_reflns_odcompleteness_iscentric 1
_reflns_odcompleteness_theta 26.32
_olex2_refinement_description
;
1. Fixed Uiso
 At 1.2 times of:
  All C(H) groups
 At 1.5 times of:
  All C(H,H,H) groups
2. Rigid bond restraints
 C54, C53
 with sigma for 1-2 distances of 0.005 and sigma for 1-3 distances of 0.05
3. Uiso/Uaniso restraints and constraints
C53 \\sim C54: within 2A with sigma of 0.005 and sigma for terminal atoms of
0.01
Uanis(N10) \\sim Ueq: with sigma of 0.005 and sigma for terminal atoms of 0.01
4.a Aromatic/amide H refined with riding coordinates:
 C45(H45), C24(H24), C47(H47), C53(H53), C57(H57), C65(H65), C35(H35),
 C51(H51), C25(H25), C21(H21), C17(H17), C39(H39), C62(H62), C48(H48), C56(H56),
  C75(H75), C68(H68), C59(H59), C55(H55), C41(H41), C23(H23), C44(H44),
 C49(H49), C18(H18), C27(H27), C74(H74), C71(H71), C50(H50), C61(H61), C67(H67),
  C26(H26), C73(H73), C42(H42), C60(H60), C20(H20), C66(H66), C37(H37),
 C33(H33), C54(H54), C19(H19), C36(H36), C31(H31), C38(H38), C29(H29), C69(H69),
  C63(H63), C72(H72), C32(H32), C30(H30), C43(H43)
4.b Idealised Me refined as rotating group:
 C77(H77A,H77B,H77C), C76(H76A,H76B,H76C)
;
_platon_squeeze_void_probe_radius 1.20
_olex2_submission_special_instructions 'No special instructions were received'
_oxdiff_exptl_absorpt_empirical_details
;
Empirical correction (ABSPACK) includes:
- Absorption correction using spherical harmonics
- Frame scaling
;
_oxdiff_exptl_absorpt_empirical_full_max 1.362
_oxdiff_exptl_absorpt_empirical_full_min 0.736

loop_
_space_group_symop_operation_xyz
'x, y, z'
'-x, -y, -z'

loop_
_atom_site_label
_atom_site_type_symbol
_atom_site_fract_x
_atom_site_fract_y
_atom_site_fract_z
_atom_site_U_iso_or_equiv
_atom_site_adp_type
_atom_site_occupancy
_atom_site_site_symmetry_order
_atom_site_calc_flag
_atom_site_refinement_flags_posn
_atom_site_refinement_flags_adp
Cu3 Cu 0.33676(5) 0.69396(4) 0.26341(4) 0.01978(18) Uani 1 1 d . .
Cu4 Cu 0.51625(5) 0.64688(4) 0.26110(4) 0.02050(19) Uani 1 1 d . .
Cu2 Cu 0.35975(5) 0.86156(5) 0.28724(4) 0.0233(2) Uani 1 1 d . .
Cu5 Cu 0.42190(5) 0.54788(5) 0.18781(4) 0.0233(2) Uani 1 1 d . .
Cu1 Cu 0.57369(5) 0.80374(5) 0.28190(4) 0.0241(2) Uani 1 1 d . .
Cl1 Cl 0.60666(10) 1.10423(10) 0.02388(9) 0.0315(4) Uani 1 1 d . .
Cl5 Cl 0.76787(11) 0.42796(11) 0.12977(10) 0.0369(5) Uani 1 1 d . .
Cl2 Cl -0.00377(11) 0.76313(11) 0.47816(10) 0.0370(5) Uani 1 1 d . .
Cl3 Cl 0.74054(11) 0.54801(12) 0.45314(10) 0.0442(5) Uani 1 1 d . .
Cl4 Cl 0.13442(11) 0.63975(11) 0.07467(10) 0.0417(5) Uani 1 1 d . .
N8 N 0.3148(3) 0.5874(3) 0.1760(3) 0.0183(12) Uani 1 1 d . .
O1 O 0.4117(2) 0.6882(3) 0.3286(2) 0.0235(11) Uani 1 1 d . .
O2 O 0.4524(2) 0.6865(2) 0.1864(2) 0.0233(11) Uani 1 1 d . .
N6 N 0.5786(3) 0.6319(3) 0.3376(3) 0.0253(13) Uani 1 1 d . .
N5 N 0.6052(3) 0.7032(3) 0.3422(3) 0.0237(13) Uani 1 1 d . .
N9 N 0.5354(3) 0.5208(3) 0.1897(3) 0.0230(13) Uani 1 1 d . .
N1 N 0.5492(3) 0.9031(3) 0.2136(3) 0.0225(13) Uani 1 1 d . .
N4 N 0.2340(3) 0.7290(3) 0.3414(3) 0.0224(13) Uani 1 1 d . .
N3 N 0.2485(3) 0.8039(3) 0.3476(3) 0.0208(13) Uani 1 1 d . .
N7 N 0.2859(3) 0.6573(3) 0.1951(3) 0.0211(13) Uani 1 1 d . .
C70 C 0.7413(4) 0.6146(4) 0.1666(4) 0.0303(18) Uani 1 1 d . .
N2 N 0.4668(3) 0.9248(3) 0.2160(3) 0.0193(13) Uani 1 1 d . .
N10 N 0.5842(3) 0.5801(3) 0.1922(3) 0.0175(11) Uani 1 1 d . U
C13 C 0.5897(4) 0.4603(4) 0.1667(3) 0.0208(16) Uani 1 1 d . .
C11 C 0.2035(4) 0.6285(4) 0.1301(4) 0.0291(18) Uani 1 1 d . .
C45 C 0.8040(4) 0.7537(4) 0.3695(3) 0.0310(17) Uani 1 1 d . .
H45 H 0.8391 0.7150 0.3476 0.037 Uiso 1 1 calc R .
C5 C 0.1051(4) 0.7674(4) 0.4123(4) 0.0282(17) Uani 1 1 d . .
C52 C 0.1753(4) 0.7618(4) 0.1750(3) 0.0227(16) Uani 1 1 d . .
C22 C 0.3968(4) 1.0403(4) 0.1420(4) 0.0246(15) Uani 1 1 d . .
C12 C 0.2657(4) 0.5688(4) 0.1356(4) 0.0270(17) Uani 1 1 d . .
C34 C 0.1135(4) 0.6243(4) 0.3869(3) 0.0229(16) Uani 1 1 d . .
C1 C 0.6097(4) 0.9610(4) 0.1485(3) 0.0209(15) Uani 1 1 d . .
C24 C 0.3199(4) 1.1148(4) 0.0526(4) 0.0383(19) Uani 1 1 d . .
H24 H 0.3159 1.1328 -0.0003 0.046 Uiso 1 1 calc R .
C47 C 0.5089(4) 0.4556(4) 0.4039(4) 0.0286(17) Uani 1 1 d . .
H47 H 0.4648 0.4924 0.4150 0.034 Uiso 1 1 calc R .
C53 C 0.0849(4) 0.7654(4) 0.1909(3) 0.0212(13) Uani 1 1 d . U
H53 H 0.0515 0.7201 0.1962 0.025 Uiso 1 1 calc R .
C10 C 0.2177(4) 0.6847(4) 0.1666(3) 0.0234(16) Uani 1 1 d . .
C7 C 0.6659(4) 0.6845(4) 0.3792(4) 0.0310(18) Uani 1 1 d . .
C58 C 0.2828(4) 0.4962(4) 0.1035(3) 0.0241(16) Uani 1 1 d . .
C14 C 0.6729(4) 0.4842(3) 0.1571(3) 0.0196(15) Uani 1 1 d . .
C3 C 0.4739(4) 0.9957(4) 0.1525(4) 0.0264(17) Uani 1 1 d . .
C57 C 0.2243(4) 0.8306(4) 0.1668(3) 0.0254(17) Uani 1 1 d . .
H57 H 0.2853 0.8284 0.1523 0.031 Uiso 1 1 calc R .
C65 C 0.4763(4) 0.3429(4) 0.2150(4) 0.0291(18) Uani 1 1 d . .
H65 H 0.4419 0.3618 0.2595 0.035 Uiso 1 1 calc R .
C6 C 0.1478(4) 0.7039(4) 0.3816(3) 0.0218(16) Uani 1 1 d . .
C35 C 0.0343(4) 0.6140(4) 0.3802(4) 0.0355(19) Uani 1 1 d . .
H35 H -0.0012 0.6585 0.3732 0.043 Uiso 1 1 calc R .
C8 C 0.6765(4) 0.6017(4) 0.3990(4) 0.0296(17) Uani 1 1 d . .
C64 C 0.5568(4) 0.3859(4) 0.1587(3) 0.0238(16) Uani 1 1 d . .
C4 C 0.1689(4) 0.8287(4) 0.3911(4) 0.0305(18) Uani 1 1 d . .
C77 C 0.4891(4) 0.7364(4) 0.1010(3) 0.0292(18) Uani 1 1 d . .
H77A H 0.4521 0.7299 0.0719 0.044 Uiso 1 1 calc GR .
H77B H 0.5473 0.7196 0.0751 0.044 Uiso 1 1 calc GR .
H77C H 0.4928 0.7934 0.0984 0.044 Uiso 1 1 calc GR .
C46 C 0.5948(4) 0.4805(4) 0.3827(3) 0.0303(18) Uani 1 1 d . .
C51 C 0.6625(4) 0.4252(4) 0.3705(4) 0.0322(19) Uani 1 1 d . .
H51 H 0.7204 0.4421 0.3592 0.039 Uiso 1 1 calc R .
C40 C 0.7090(4) 0.7504(4) 0.3927(3) 0.0290(17) Uani 1 1 d . .
C25 C 0.2551(5) 1.1344(4) 0.1187(5) 0.047(2) Uani 1 1 d . .
H25 H 0.2092 1.1667 0.1106 0.056 Uiso 1 1 calc R .
C21 C 0.7352(4) 0.9435(4) 0.1986(4) 0.0373(19) Uani 1 1 d . .
H21 H 0.6941 0.9285 0.2535 0.045 Uiso 1 1 calc R .
C2 C 0.5620(4) 1.0184(4) 0.1097(4) 0.0288(18) Uani 1 1 d . .
C17 C 0.7668(4) 0.9865(4) 0.0511(4) 0.0342(19) Uani 1 1 d . .
H17 H 0.7471 0.9998 0.0064 0.041 Uiso 1 1 calc R .
C39 C 0.1667(4) 0.5550(4) 0.3976(4) 0.0331(18) Uani 1 1 d . .
H39 H 0.2207 0.5612 0.4025 0.040 Uiso 1 1 calc R .
C62 C 0.3818(5) 0.4023(4) 0.0419(4) 0.038(2) Uani 1 1 d . .
H62 H 0.4382 0.3834 0.0228 0.045 Uiso 1 1 calc R .
C48 C 0.4861(5) 0.3769(4) 0.4092(4) 0.039(2) Uani 1 1 d . .
H48 H 0.4277 0.3612 0.4211 0.047 Uiso 1 1 calc R .
C56 C 0.1847(4) 0.9027(4) 0.1797(4) 0.0340(18) Uani 1 1 d . .
H56 H 0.2174 0.9468 0.1778 0.041 Uiso 1 1 calc R .
C75 C 0.7368(4) 0.7001(4) 0.1363(4) 0.0288(18) Uani 1 1 d . .
H75 H 0.6897 0.7211 0.1200 0.035 Uiso 1 1 calc R .
C9 C 0.6187(4) 0.5664(4) 0.3728(4) 0.0310(18) Uani 1 1 d . .
C68 C 0.5783(5) 0.2859(5) 0.0837(4) 0.048(2) Uani 1 1 d . .
H68 H 0.6142 0.2664 0.0401 0.058 Uiso 1 1 calc R .
C59 C 0.2104(5) 0.4529(4) 0.1049(4) 0.042(2) Uani 1 1 d . .
H59 H 0.1534 0.4699 0.1259 0.050 Uiso 1 1 calc R .
C55 C 0.0927(5) 0.9061(4) 0.1958(4) 0.0359(19) Uani 1 1 d . .
H55 H 0.0639 0.9532 0.2044 0.043 Uiso 1 1 calc R .
C28 C 0.1601(4) 0.9086(4) 0.4079(4) 0.0339(19) Uani 1 1 d . .
C15 C 0.6716(4) 0.5583(4) 0.1720(3) 0.0259(16) Uani 1 1 d . .
C41 C 0.6594(5) 0.8099(4) 0.4236(4) 0.0355(19) Uani 1 1 d . .
H41 H 0.5982 0.8065 0.4390 0.043 Uiso 1 1 calc R .
C23 C 0.3907(4) 1.0690(4) 0.0629(4) 0.0304(18) Uani 1 1 d . .
H23 H 0.4338 1.0576 0.0171 0.036 Uiso 1 1 calc R .
C44 C 0.8397(5) 0.8194(5) 0.3824(4) 0.042(2) Uani 1 1 d . .
H44 H 0.9002 0.8210 0.3716 0.050 Uiso 1 1 calc R .
C49 C 0.5521(5) 0.3213(5) 0.3965(4) 0.042(2) Uani 1 1 d . .
H49 H 0.5370 0.2674 0.4018 0.051 Uiso 1 1 calc R .
C18 C 0.8561(5) 0.9922(5) 0.0349(4) 0.055(3) Uani 1 1 d . .
H18 H 0.8964 1.0102 -0.0202 0.066 Uiso 1 1 calc R .
C27 C 0.3295(4) 1.0564(4) 0.2100(4) 0.0317(19) Uani 1 1 d . .
H27 H 0.3306 1.0350 0.2639 0.038 Uiso 1 1 calc R .
C74 C 0.8001(5) 0.7535(5) 0.1301(4) 0.042(2) Uani 1 1 d . .
H74 H 0.7958 0.8105 0.1118 0.051 Uiso 1 1 calc R .
C71 C 0.8138(4) 0.5840(4) 0.1872(4) 0.0365(19) Uani 1 1 d . .
H71 H 0.8183 0.5274 0.2085 0.044 Uiso 1 1 calc R .
C50 C 0.6423(5) 0.3449(5) 0.3754(4) 0.050(2) Uani 1 1 d . .
H50 H 0.6863 0.3079 0.3653 0.060 Uiso 1 1 calc R .
C61 C 0.3089(4) 0.3634(4) 0.0416(4) 0.0325(18) Uani 1 1 d . .
H61 H 0.3181 0.3208 0.0176 0.039 Uiso 1 1 calc R .
C16 C 0.7060(4) 0.9612(4) 0.1329(3) 0.0239(16) Uani 1 1 d . .
C67 C 0.4975(5) 0.2432(4) 0.1389(4) 0.044(2) Uani 1 1 d . .
H67 H 0.4782 0.1968 0.1313 0.052 Uiso 1 1 calc R .
C26 C 0.2612(5) 1.1043(4) 0.1970(5) 0.045(2) Uani 1 1 d . .
H26 H 0.2182 1.1165 0.2425 0.054 Uiso 1 1 calc R .
C73 C 0.8712(5) 0.7202(5) 0.1520(4) 0.048(2) Uani 1 1 d . .
H73 H 0.9145 0.7549 0.1502 0.057 Uiso 1 1 calc R .
C42 C 0.7004(5) 0.8758(5) 0.4320(4) 0.047(2) Uani 1 1 d . .
H42 H 0.6664 0.9160 0.4524 0.056 Uiso 1 1 calc R .
C60 C 0.2238(5) 0.3859(4) 0.0756(4) 0.036(2) Uani 1 1 d . .
H60 H 0.1760 0.3560 0.0786 0.043 Uiso 1 1 calc R .
C20 C 0.8257(5) 0.9476(5) 0.1846(5) 0.054(3) Uani 1 1 d . .
H20 H 0.8452 0.9351 0.2294 0.065 Uiso 1 1 calc R .
C66 C 0.4463(5) 0.2722(4) 0.2060(5) 0.049(2) Uani 1 1 d . .
H66 H 0.3926 0.2446 0.2444 0.059 Uiso 1 1 calc R .
C37 C 0.0572(5) 0.4682(5) 0.3925(4) 0.049(2) Uani 1 1 d . .
H37 H 0.0383 0.4175 0.3928 0.059 Uiso 1 1 calc R .
C33 C 0.2252(5) 0.9375(4) 0.4316(4) 0.038(2) Uani 1 1 d . .
H33 H 0.2705 0.9039 0.4394 0.046 Uiso 1 1 calc R .
C54 C 0.0460(4) 0.8392(4) 0.1986(4) 0.0335(15) Uani 1 1 d . U
H54 H -0.0136 0.8436 0.2060 0.040 Uiso 1 1 calc R .
C19 C 0.8856(5) 0.9710(6) 0.1018(5) 0.067(3) Uani 1 1 d . .
H19 H 0.9461 0.9724 0.0910 0.080 Uiso 1 1 calc R .
C36 C 0.0066(5) 0.5352(4) 0.3840(4) 0.040(2) Uani 1 1 d . .
H36 H -0.0481 0.5286 0.3805 0.047 Uiso 1 1 calc R .
C31 C 0.1486(6) 1.0643(5) 0.4349(5) 0.053(2) Uani 1 1 d . .
H31 H 0.1436 1.1154 0.4444 0.063 Uiso 1 1 calc R .
C38 C 0.1381(5) 0.4780(4) 0.4006(4) 0.041(2) Uani 1 1 d . .
H38 H 0.1729 0.4330 0.4081 0.049 Uiso 1 1 calc R .
C29 C 0.0927(5) 0.9582(4) 0.3982(4) 0.039(2) Uani 1 1 d . .
H29 H 0.0508 0.9407 0.3818 0.047 Uiso 1 1 calc R .
C69 C 0.6055(5) 0.3558(4) 0.0927(4) 0.0358(19) Uani 1 1 d . .
H69 H 0.6584 0.3842 0.0533 0.043 Uiso 1 1 calc R .
C63 C 0.3674(4) 0.4706(4) 0.0718(4) 0.0334(18) Uani 1 1 d . .
H63 H 0.4152 0.4992 0.0704 0.040 Uiso 1 1 calc R .
C72 C 0.8773(5) 0.6387(4) 0.1755(4) 0.041(2) Uani 1 1 d . .
H72 H 0.9283 0.6183 0.1844 0.049 Uiso 1 1 calc R .
C32 C 0.2215(6) 1.0147(5) 0.4432(5) 0.062(3) Uani 1 1 d . .
H32 H 0.2654 1.0341 0.4561 0.074 Uiso 1 1 calc R .
C30 C 0.0865(6) 1.0355(5) 0.4129(5) 0.057(3) Uani 1 1 d . .
H30 H 0.0394 1.0676 0.4075 0.068 Uiso 1 1 calc R .
C43 C 0.7935(5) 0.8806(5) 0.4093(4) 0.054(2) Uani 1 1 d . .
H43 H 0.8221 0.9244 0.4128 0.064 Uiso 1 1 calc R .
C76 C 0.3821(4) 0.6739(4) 0.4181(4) 0.035(2) Uani 1 1 d . .
H76A H 0.3475 0.7186 0.4323 0.053 Uiso 1 1 calc GR .
H76B H 0.4325 0.6708 0.4345 0.053 Uiso 1 1 calc GR .
H76C H 0.3465 0.6228 0.4472 0.053 Uiso 1 1 calc GR .

loop_
_atom_site_aniso_label
_atom_site_aniso_U_11
_atom_site_aniso_U_22
_atom_site_aniso_U_33
_atom_site_aniso_U_23
_atom_site_aniso_U_13
_atom_site_aniso_U_12
Cu3 0.0185(3) 0.0180(4) 0.0199(3) 0.0000(3) -0.0083(2) -0.0004(3)
Cu4 0.0184(3) 0.0191(4) 0.0203(3) 0.0016(3) -0.0090(2) 0.0005(3)
Cu2 0.0186(3) 0.0206(4) 0.0249(3) 0.0009(3) -0.0072(3) -0.0042(3)
Cu5 0.0213(3) 0.0205(4) 0.0254(3) -0.0003(3) -0.0110(3) 0.0009(3)
Cu1 0.0238(3) 0.0199(4) 0.0241(3) 0.0049(3) -0.0131(3) -0.0013(3)
Cl1 0.0294(8) 0.0257(8) 0.0270(7) 0.0067(7) -0.0077(6) -0.0042(7)
Cl5 0.0309(8) 0.0326(9) 0.0456(8) -0.0099(7) -0.0151(6) 0.0105(7)
Cl2 0.0234(8) 0.0379(9) 0.0359(8) -0.0054(7) 0.0002(7) 0.0005(7)
Cl3 0.0437(8) 0.0409(10) 0.0482(8) 0.0053(8) -0.0328(6) 0.0035(8)
Cl4 0.0441(9) 0.0442(10) 0.0499(8) -0.0155(7) -0.0321(6) 0.0101(8)
N8 0.015(2) 0.020(2) 0.019(2) -0.0025(18) -0.0076(16) -0.0033(19)
O1 0.0190(19) 0.025(2) 0.0244(18) -0.0025(16) -0.0094(14) 0.0007(17)
O2 0.0167(19) 0.023(2) 0.0184(18) 0.0045(17) -0.0028(15) 0.0049(17)
N6 0.033(2) 0.020(3) 0.031(2) -0.003(2) -0.0239(17) 0.003(2)
N5 0.023(2) 0.026(3) 0.025(2) -0.002(2) -0.0173(17) 0.001(2)
N9 0.023(2) 0.020(3) 0.023(2) 0.005(2) -0.0136(17) -0.005(2)
N1 0.011(2) 0.020(3) 0.028(2) 0.003(2) -0.0069(18) -0.002(2)
N4 0.027(3) 0.016(3) 0.020(2) 0.0010(19) -0.0101(18) 0.003(2)
N3 0.018(2) 0.024(3) 0.021(2) -0.0089(19) -0.0077(17) 0.004(2)
N7 0.021(2) 0.015(2) 0.031(2) -0.0056(19) -0.0159(17) 0.0041(19)
C70 0.029(3) 0.021(3) 0.035(3) 0.001(3) -0.012(2) 0.003(3)
N2 0.020(2) 0.019(3) 0.016(2) -0.0031(18) -0.0055(17) 0.001(2)
N10 0.0210(19) 0.016(2) 0.0176(17) -0.0003(16) -0.0137(14) 0.0029(17)
C13 0.023(3) 0.016(3) 0.015(3) -0.001(2) -0.001(2) 0.001(2)
C11 0.015(3) 0.037(4) 0.035(3) -0.006(3) -0.014(2) 0.002(3)
C45 0.041(3) 0.023(3) 0.037(3) 0.005(3) -0.032(2) -0.008(3)
C5 0.021(3) 0.026(3) 0.039(3) -0.007(3) -0.015(2) 0.001(3)
C52 0.024(3) 0.027(3) 0.016(2) 0.004(2) -0.0135(19) 0.001(3)
C22 0.030(3) 0.009(3) 0.041(3) -0.004(2) -0.023(2) 0.000(2)
C12 0.022(3) 0.023(3) 0.029(3) -0.003(3) -0.006(2) -0.005(3)
C34 0.029(3) 0.018(3) 0.017(3) 0.000(2) -0.008(2) -0.001(3)
C1 0.022(3) 0.020(3) 0.018(2) -0.004(2) -0.005(2) -0.001(2)
C24 0.036(3) 0.037(4) 0.041(3) 0.009(3) -0.026(2) -0.016(3)
C47 0.028(3) 0.029(3) 0.030(3) -0.006(3) -0.014(2) 0.002(3)
C53 0.018(2) 0.027(2) 0.020(2) -0.0024(19) -0.0134(17) 0.0048(19)
C10 0.022(3) 0.034(4) 0.013(2) 0.000(2) -0.0106(19) -0.003(3)
C7 0.030(3) 0.032(4) 0.026(3) 0.004(3) -0.015(2) -0.003(3)
C58 0.029(3) 0.017(3) 0.018(3) 0.005(2) -0.008(2) 0.000(3)
C14 0.015(3) 0.009(3) 0.027(3) 0.006(2) -0.008(2) 0.001(2)
C3 0.033(3) 0.021(3) 0.025(3) -0.004(2) -0.012(2) -0.001(3)
C57 0.023(3) 0.027(3) 0.024(3) 0.001(3) -0.014(2) 0.001(3)
C65 0.032(3) 0.021(3) 0.029(3) -0.002(3) -0.010(2) 0.002(3)
C6 0.022(3) 0.023(3) 0.017(2) 0.005(2) -0.010(2) -0.006(2)
C35 0.026(3) 0.033(4) 0.043(3) -0.002(3) -0.015(3) -0.008(3)
C8 0.021(3) 0.029(4) 0.039(3) -0.001(3) -0.019(2) -0.004(3)
C64 0.017(3) 0.030(3) 0.022(3) -0.003(2) -0.008(2) 0.002(2)
C4 0.024(3) 0.031(4) 0.028(3) -0.003(3) -0.006(2) 0.006(3)
C77 0.037(3) 0.029(4) 0.016(3) -0.001(3) -0.010(2) 0.009(3)
C46 0.048(4) 0.020(3) 0.015(3) 0.003(2) -0.010(2) 0.005(3)
C51 0.032(3) 0.028(4) 0.030(3) 0.004(3) -0.015(2) 0.002(3)
C40 0.031(3) 0.030(4) 0.025(3) 0.006(3) -0.020(2) -0.006(3)
C25 0.031(4) 0.028(4) 0.074(5) -0.006(4) -0.018(3) 0.000(3)
C21 0.030(3) 0.042(4) 0.038(3) 0.002(3) -0.022(2) -0.008(3)
C2 0.027(3) 0.024(3) 0.019(3) 0.003(3) 0.003(2) 0.001(3)
C17 0.022(3) 0.034(4) 0.038(3) 0.011(3) -0.019(2) 0.000(3)
C39 0.037(3) 0.022(3) 0.040(3) 0.001(3) -0.022(2) 0.001(3)
C62 0.038(4) 0.039(4) 0.028(3) 0.000(3) -0.011(3) 0.003(3)
C48 0.055(4) 0.032(4) 0.022(3) -0.003(3) -0.009(3) -0.005(3)
C56 0.047(4) 0.024(3) 0.036(3) -0.006(3) -0.024(2) -0.002(3)
C75 0.018(3) 0.028(3) 0.035(3) -0.005(3) -0.009(2) 0.004(3)
C9 0.023(3) 0.034(4) 0.029(3) -0.001(3) -0.010(2) 0.001(3)
C68 0.061(5) 0.033(4) 0.043(4) -0.003(3) -0.018(3) 0.006(4)
C59 0.034(4) 0.037(4) 0.049(4) -0.013(3) -0.011(3) 0.006(3)
C55 0.045(4) 0.028(4) 0.033(3) -0.009(3) -0.013(3) 0.008(3)
C28 0.024(3) 0.037(4) 0.036(3) -0.016(3) -0.002(3) 0.000(3)
C15 0.026(3) 0.022(3) 0.027(3) 0.004(2) -0.017(2) 0.000(3)
C41 0.050(4) 0.032(4) 0.023(3) -0.005(3) -0.015(3) 0.001(3)
C23 0.024(3) 0.032(4) 0.034(3) -0.002(3) -0.014(2) -0.007(3)
C44 0.039(4) 0.049(5) 0.034(3) -0.002(3) -0.015(3) -0.011(3)
C49 0.065(4) 0.033(4) 0.035(3) -0.003(3) -0.030(3) 0.004(3)
C18 0.035(4) 0.076(6) 0.031(4) 0.013(4) -0.010(3) -0.005(4)
C27 0.033(4) 0.031(4) 0.021(3) 0.000(3) -0.004(3) -0.001(3)
C74 0.034(4) 0.030(4) 0.050(4) -0.001(3) -0.008(3) -0.005(3)
C71 0.025(3) 0.035(4) 0.055(4) -0.013(3) -0.022(2) 0.004(3)
C50 0.059(5) 0.042(5) 0.035(4) 0.002(3) -0.016(3) 0.014(4)
C61 0.037(4) 0.034(4) 0.017(3) -0.002(3) 0.000(2) -0.021(3)
C16 0.029(3) 0.013(3) 0.026(3) 0.002(2) -0.012(2) -0.006(2)
C67 0.056(4) 0.022(3) 0.061(4) -0.012(3) -0.032(3) 0.004(3)
C26 0.041(4) 0.036(4) 0.055(4) -0.025(3) -0.007(3) 0.007(3)
C73 0.040(4) 0.056(5) 0.048(4) -0.012(3) -0.019(3) -0.008(4)
C42 0.070(5) 0.039(4) 0.037(3) -0.006(3) -0.029(3) -0.003(4)
C60 0.036(4) 0.033(4) 0.030(3) -0.004(3) -0.004(3) -0.013(3)
C20 0.036(4) 0.068(6) 0.049(4) 0.011(4) -0.028(3) -0.005(4)
C66 0.037(4) 0.031(4) 0.068(5) -0.011(3) -0.010(3) -0.002(3)
C37 0.065(4) 0.023(4) 0.063(4) 0.001(3) -0.038(3) -0.006(3)
C33 0.034(4) 0.046(4) 0.034(3) -0.020(3) -0.007(3) 0.004(3)
C54 0.025(2) 0.038(2) 0.028(2) -0.002(2) -0.006(2) 0.006(2)
C19 0.029(4) 0.104(8) 0.047(4) 0.009(5) -0.012(3) -0.016(5)
C36 0.035(4) 0.043(4) 0.045(3) -0.012(3) -0.019(3) -0.009(3)
C31 0.067(5) 0.031(4) 0.054(4) -0.013(3) -0.013(4) -0.003(4)
C38 0.050(4) 0.023(4) 0.049(4) -0.006(3) -0.023(3) 0.007(3)
C29 0.047(4) 0.028(4) 0.032(3) 0.003(3) -0.012(3) -0.002(3)
C69 0.045(4) 0.026(4) 0.034(3) -0.005(3) -0.016(3) 0.009(3)
C63 0.034(3) 0.028(4) 0.036(3) 0.003(3) -0.019(2) -0.008(3)
C72 0.029(4) 0.033(4) 0.053(4) -0.024(3) 0.002(3) 0.000(3)
C32 0.060(5) 0.069(5) 0.058(4) -0.029(4) -0.014(4) -0.011(4)
C30 0.060(5) 0.045(5) 0.043(4) -0.012(4) 0.003(4) 0.013(4)
C43 0.077(5) 0.059(5) 0.033(3) -0.015(3) -0.027(3) -0.014(4)
C76 0.024(3) 0.040(4) 0.020(3) 0.014(3) -0.004(2) -0.002(3)

loop_
_atom_type_symbol
_atom_type_description
_atom_type_scat_dispersion_real
_atom_type_scat_dispersion_imag
_atom_type_scat_source
C C 0.0033 0.0016 'International Tables Vol C Tables 4.2.6.8 and 6.1.1.4'
H H 0.0000 0.0000 'International Tables Vol C Tables 4.2.6.8 and 6.1.1.4'
Cl Cl 0.1484 0.1585 'International Tables Vol C Tables 4.2.6.8 and 6.1.1.4'
Cu Cu 0.3201 1.2651 'International Tables Vol C Tables 4.2.6.8 and 6.1.1.4'
N N 0.0061 0.0033 'International Tables Vol C Tables 4.2.6.8 and 6.1.1.4'
O O 0.0106 0.0060 'International Tables Vol C Tables 4.2.6.8 and 6.1.1.4'

loop_
_geom_angle_atom_site_label_1
_geom_angle_atom_site_label_2
_geom_angle_atom_site_label_3
_geom_angle
O1 Cu3 Cu4 39.86(11)
O1 Cu3 N7 156.21(19)
O2 Cu3 Cu4 39.43(12)
O2 Cu3 O1 76.76(17)
O2 Cu3 N4 164.1(2)
O2 Cu3 N7 89.36(19)
N4 Cu3 Cu4 134.63(16)
N4 Cu3 O1 94.86(19)
N4 Cu3 N7 102.7(2)
N7 Cu3 Cu4 120.06(14)
Cu3 Cu4 Cu1 97.90(3)
O1 Cu4 Cu3 40.47(13)
O1 Cu4 Cu1 72.47(13)
O1 Cu4 N6 95.74(19)
O1 Cu4 N10 157.1(2)
O2 Cu4 Cu3 39.01(11)
O2 Cu4 Cu1 103.98(13)
O2 Cu4 O1 76.93(17)
O2 Cu4 N6 167.2(2)
O2 Cu4 N10 90.06(18)
N6 Cu4 Cu3 135.89(14)
N6 Cu4 Cu1 63.54(15)
N6 Cu4 N10 100.1(2)
N10 Cu4 Cu3 120.51(15)
N10 Cu4 Cu1 129.60(14)
N3 Cu2 N2 173.3(2)
N8 Cu5 O2 85.95(18)
N9 Cu5 N8 173.00(19)
N9 Cu5 O2 88.91(19)
N5 Cu1 Cu4 63.38(17)
N1 Cu1 Cu4 115.08(17)
N1 Cu1 N5 175.3(2)
N7 N8 Cu5 118.5(4)
N7 N8 C12 108.1(5)
C12 N8 Cu5 132.0(4)
Cu4 O1 Cu3 99.67(19)
C76 O1 Cu3 126.4(4)
C76 O1 Cu4 126.1(4)
Cu3 O2 Cu4 101.56(17)
Cu3 O2 Cu5 94.26(16)
Cu4 O2 Cu5 92.79(15)
C77 O2 Cu3 125.3(4)
C77 O2 Cu4 125.9(4)
C77 O2 Cu5 107.5(4)
N5 N6 Cu4 114.0(4)
N5 N6 C9 111.6(5)
C9 N6 Cu4 132.4(5)
N6 N5 Cu1 118.9(4)
N6 N5 C7 107.0(5)
C7 N5 Cu1 132.6(5)
N10 N9 Cu5 116.6(4)
N10 N9 C13 108.9(5)
C13 N9 Cu5 131.9(5)
N2 N1 Cu1 124.5(3)
N2 N1 C1 108.6(4)
C1 N1 Cu1 126.6(4)
N3 N4 Cu3 112.9(3)
C6 N4 Cu3 135.8(5)
C6 N4 N3 110.4(5)
N4 N3 Cu2 120.6(3)
N4 N3 C4 107.7(5)
C4 N3 Cu2 130.9(5)
N8 N7 Cu3 117.4(4)
N8 N7 C10 109.5(5)
C10 N7 Cu3 132.8(4)
C75 C70 C15 119.8(6)
C71 C70 C75 118.8(6)
C71 C70 C15 121.3(6)
N1 N2 Cu2 126.2(3)
N1 N2 C3 108.9(4)
C3 N2 Cu2 124.5(4)
N9 N10 Cu4 113.9(3)
N9 N10 C15 108.9(5)
C15 N10 Cu4 131.9(4)
N9 C13 C64 122.9(5)
C14 C13 N9 106.3(5)
C14 C13 C64 130.8(6)
C12 C11 Cl4 126.9(6)
C10 C11 Cl4 125.8(5)
C10 C11 C12 106.7(6)
C44 C45 C40 115.4(6)
C6 C5 Cl2 126.0(5)
C4 C5 Cl2 125.9(5)
C4 C5 C6 107.5(5)
C53 C52 C10 118.8(6)
C53 C52 C57 120.2(6)
C57 C52 C10 121.0(5)
C23 C22 C3 120.0(5)
C23 C22 C27 118.7(6)
C27 C22 C3 121.3(6)
N8 C12 C11 108.6(6)
N8 C12 C58 121.7(6)
C11 C12 C58 129.6(6)
C35 C34 C6 122.8(6)
C35 C34 C39 119.1(6)
C39 C34 C6 118.2(6)
N1 C1 C2 106.6(5)
N1 C1 C16 123.0(5)
C2 C1 C16 130.2(5)
C25 C24 C23 122.0(7)
C46 C47 C48 121.2(7)
C52 C53 C54 117.9(6)
N7 C10 C11 107.2(5)
N7 C10 C52 122.0(6)
C11 C10 C52 130.8(6)
N5 C7 C8 109.6(6)
N5 C7 C40 120.4(6)
C8 C7 C40 130.0(6)
C59 C58 C12 118.8(6)
C63 C58 C12 121.9(6)
C63 C58 C59 119.3(6)
C13 C14 Cl5 125.3(5)
C15 C14 Cl5 124.7(5)
C15 C14 C13 110.0(5)
N2 C3 C22 122.9(5)
N2 C3 C2 107.5(5)
C2 C3 C22 129.3(5)
C56 C57 C52 122.0(6)
C66 C65 C64 121.7(6)
N4 C6 C5 106.6(5)
N4 C6 C34 122.2(5)
C5 C6 C34 131.2(5)
C34 C35 C36 119.4(7)
C7 C8 Cl3 126.6(6)
C7 C8 C9 107.2(6)
C9 C8 Cl3 125.9(5)
C65 C64 C13 122.7(6)
C69 C64 C13 120.2(5)
C69 C64 C65 117.0(6)
N3 C4 C5 107.8(6)
N3 C4 C28 122.3(6)
C5 C4 C28 129.9(6)
C47 C46 C51 121.1(6)
C47 C46 C9 120.6(6)
C51 C46 C9 118.4(6)
C50 C51 C46 119.5(7)
C45 C40 C7 119.1(6)
C41 C40 C45 120.6(7)
C41 C40 C7 120.2(6)
C26 C25 C24 117.6(7)
C16 C21 C20 121.3(6)
C1 C2 Cl1 125.5(5)
C3 C2 Cl1 126.1(5)
C3 C2 C1 108.3(5)
C18 C17 C16 120.9(6)
C38 C39 C34 120.4(7)
C61 C62 C63 117.9(6)
C47 C48 C49 118.7(7)
C57 C56 C55 117.4(6)
C74 C75 C70 121.2(6)
N6 C9 C8 104.5(6)
N6 C9 C46 122.1(6)
C8 C9 C46 133.2(6)
C69 C68 C67 121.2(7)
C60 C59 C58 120.3(6)
C54 C55 C56 119.9(7)
C33 C28 C4 119.6(6)
C29 C28 C4 121.5(7)
C29 C28 C33 118.8(7)
N10 C15 C70 120.5(6)
C14 C15 C70 133.6(6)
C14 C15 N10 105.9(5)
C40 C41 C42 120.8(7)
C24 C23 C22 119.7(6)
C43 C44 C45 125.5(7)
C48 C49 C50 121.5(7)
C17 C18 C19 119.4(6)
C26 C27 C22 120.1(6)
C75 C74 C73 118.0(7)
C72 C71 C70 118.0(7)
C51 C50 C49 117.9(7)
C60 C61 C62 122.2(7)
C21 C16 C1 120.6(5)
C21 C16 C17 119.4(6)
C17 C16 C1 119.7(6)
C68 C67 C66 118.1(7)
C25 C26 C27 121.8(7)
C72 C73 C74 119.8(8)
C41 C42 C43 119.6(8)
C59 C60 C61 119.2(7)
C19 C20 C21 118.1(7)
C65 C66 C67 119.7(6)
C36 C37 C38 118.2(7)
C32 C33 C28 121.0(7)
C55 C54 C53 122.4(6)
C18 C19 C20 120.8(7)
C37 C36 C35 122.6(7)
C30 C31 C32 119.5(8)
C39 C38 C37 120.2(7)
C28 C29 C30 120.7(8)
C68 C69 C64 122.2(6)
C58 C63 C62 120.8(7)
C73 C72 C71 123.8(8)
C33 C32 C31 118.8(9)
C31 C30 C29 121.2(8)
C44 C43 C42 117.9(8)

loop_
_geom_bond_atom_site_label_1
_geom_bond_atom_site_label_2
_geom_bond_distance
Cu3 Cu4 2.9687(10)
Cu3 O1 1.954(4)
Cu3 O2 1.907(4)
Cu3 N4 1.947(5)
Cu3 N7 1.962(5)
Cu4 Cu1 3.0485(12)
Cu4 O1 1.930(4)
Cu4 O2 1.925(4)
Cu4 N6 1.937(5)
Cu4 N10 1.938(5)
Cu2 N3 1.878(5)
Cu2 N2 1.888(4)
Cu5 N8 1.890(5)
Cu5 O2 2.430(4)
Cu5 N9 1.885(5)
Cu1 N5 1.877(5)
Cu1 N1 1.876(5)
Cl1 C2 1.718(6)
Cl5 C14 1.760(6)
Cl2 C5 1.722(6)
Cl3 C8 1.716(6)
Cl4 C11 1.721(7)
N8 N7 1.349(7)
N8 C12 1.364(9)
O1 C76 1.442(7)
O2 C77 1.419(6)
N6 N5 1.346(7)
N6 C9 1.358(8)
N5 C7 1.351(8)
N9 N10 1.342(7)
N9 C13 1.377(8)
N1 N2 1.357(7)
N1 C1 1.367(7)
N4 N3 1.354(7)
N4 C6 1.344(7)
N3 C4 1.364(7)
N7 C10 1.384(8)
C70 C75 1.395(9)
C70 C15 1.483(9)
C70 C71 1.387(9)
N2 C3 1.357(7)
N10 C15 1.390(7)
C13 C14 1.370(8)
C13 C64 1.467(9)
C11 C12 1.398(9)
C11 C10 1.386(10)
C45 C40 1.444(9)
C45 C44 1.405(10)
C5 C6 1.397(9)
C5 C4 1.379(9)
C52 C53 1.392(8)
C52 C10 1.468(9)
C52 C57 1.394(9)
C22 C3 1.467(9)
C22 C23 1.390(9)
C22 C27 1.398(8)
C12 C58 1.488(9)
C34 C6 1.457(9)
C34 C35 1.363(9)
C34 C39 1.426(9)
C1 C2 1.387(9)
C1 C16 1.486(8)
C24 C25 1.384(10)
C24 C23 1.387(9)
C47 C46 1.363(9)
C47 C48 1.374(10)
C53 C54 1.395(9)
C7 C8 1.359(9)
C7 C40 1.481(10)
C58 C59 1.413(10)
C58 C63 1.383(9)
C14 C15 1.364(9)
C3 C2 1.367(9)
C57 C56 1.394(9)
C65 C64 1.400(8)
C65 C66 1.399(11)
C35 C36 1.413(10)
C8 C9 1.425(10)
C64 C69 1.391(9)
C4 C28 1.468(10)
C46 C51 1.405(9)
C46 C9 1.474(10)
C51 C50 1.393(11)
C40 C41 1.381(9)
C25 C26 1.378(11)
C21 C16 1.371(9)
C21 C20 1.402(10)
C17 C18 1.375(10)
C17 C16 1.384(8)
C39 C38 1.393(10)
C62 C61 1.393(10)
C62 C63 1.397(10)
C48 C49 1.391(10)
C56 C55 1.416(10)
C75 C74 1.365(10)
C68 C67 1.396(10)
C68 C69 1.367(11)
C59 C60 1.372(11)
C55 C54 1.383(10)
C28 C33 1.437(11)
C28 C29 1.372(10)
C41 C42 1.411(11)
C44 C43 1.354(11)
C49 C50 1.422(11)
C18 C19 1.391(11)
C27 C26 1.383(10)
C74 C73 1.390(11)
C71 C72 1.345(10)
C61 C60 1.377(9)
C67 C66 1.405(10)
C73 C72 1.328(10)
C42 C43 1.417(11)
C20 C19 1.392(10)
C37 C36 1.368(10)
C37 C38 1.402(11)
C33 C32 1.386(11)
C31 C32 1.440(12)
C31 C30 1.374(13)
C29 C30 1.410(11)

loop_
_platon_squeeze_void_nr
_platon_squeeze_void_average_x
_platon_squeeze_void_average_y
_platon_squeeze_void_average_z
_platon_squeeze_void_volume
_platon_squeeze_void_count_electrons
_platon_squeeze_void_content
1 -0.205 0.221 0.279 1391 648 ' '
